data_2205018
loop_
_publ_author_name
'Fu, Ai-Yun'
'Fu, Shi-Zhou'
'Yu, Tao'

_publ_section_title
;Tetrakis(\m-<i>N</i>-acetyl-<i>N</i>-phenylglycinato-\k^2^<i>O,O</i>')bis[(<i>N</i>-acetyl-<i>N</i>-phenylglycinato-\k^3^<i>O,O,O</i>)(1,10-phenanthroline-\k^2^<i>N,N</i>')cerium(III)]
 dihydrate
;
_journal_issue 2
_journal_name_full 'Acta Crystallographica Section E'
_journal_page_first m223
_journal_page_last m225
_journal_paper_doi 10.1107/S1600536804034014
_journal_volume 61
_journal_year 2005
_chemical_formula_iupac '[Ce2 (C10 H10 N O3)6 (C12 H8 N2)2], 2H2 O'
_chemical_formula_moiety 'C84 H76 Ce2 N10 O18, 2H2 O'
_chemical_formula_sum 'C84 H80 Ce2 N10 O20'
_chemical_formula_weight 1829.82
_chemical_name_systematic
;
Tetrakis(\m-N-acetyl-N-phenylglycinato-\k^2^O,O')bis[(N-acetyl-N-
phenylglycinato-\k^3^O,O,O)(1,10-phenanthroline-\k^2^N,N')cerium(III)]
dihydrate
;
_space_group_IT_number 2
_symmetry_cell_setting triclinic
_symmetry_space_group_name_Hall '-P 1'
_symmetry_space_group_name_H-M 'P -1'
_atom_sites_solution_hydrogens geom
_atom_sites_solution_primary direct
_atom_sites_solution_secondary difmap
_audit_creation_method SHELXL-97
_cell_angle_alpha 65.430(6)
_cell_angle_beta 86.264(7)
_cell_angle_gamma 81.663(7)
_cell_formula_units_Z 1
_cell_length_a 11.750(6)
_cell_length_b 13.512(7)
_cell_length_c 14.068(7)
_cell_measurement_reflns_used 3651
_cell_measurement_temperature 571(2)
_cell_measurement_theta_max 24.959
_cell_measurement_theta_min 2.259
_cell_volume 2009.8(18)
_computing_cell_refinement 'SAINT (Bruker, 1997)'
_computing_data_collection 'SMART (Bruker, 1997)'
_computing_data_reduction SAINT
_computing_molecular_graphics 'SHELXTL (Sheldrick, 1997)'
_computing_publication_material SHELXTL
_computing_structure_refinement 'SHELXL97 (Sheldrick, 1997)'
_computing_structure_solution 'SHELXS97 (Sheldrick, 1990)'
_diffrn_ambient_temperature 571(2)
_diffrn_measured_fraction_theta_full 0.980
_diffrn_measured_fraction_theta_max 0.980
_diffrn_measurement_device_type 'Bruker SMART CCD area-detector'
_diffrn_measurement_method '\f and \w'
_diffrn_radiation_monochromator graphite
_diffrn_radiation_source 'fine-focus sealed tube'
_diffrn_radiation_type MoK\a
_diffrn_radiation_wavelength 0.71073
_diffrn_reflns_av_R_equivalents 0.0355
_diffrn_reflns_av_sigmaI/netI 0.0820
_diffrn_reflns_limit_h_max 13
_diffrn_reflns_limit_h_min -13
_diffrn_reflns_limit_k_max 16
_diffrn_reflns_limit_k_min -15
_diffrn_reflns_limit_l_max 16
_diffrn_reflns_limit_l_min -16
_diffrn_reflns_number 10237
_diffrn_reflns_theta_full 25.03
_diffrn_reflns_theta_max 25.03
_diffrn_reflns_theta_min 1.75
_diffrn_standards_number 0
_exptl_absorpt_coefficient_mu 1.197
_exptl_absorpt_correction_T_max 0.8045
_exptl_absorpt_correction_T_min 0.6395
_exptl_absorpt_correction_type multi-scan
_exptl_absorpt_process_details '(SADABS; Bruker, 1997)'
_exptl_crystal_colour yellow
_exptl_crystal_density_diffrn 1.512
_exptl_crystal_density_method 'not measured'
_exptl_crystal_description block
_exptl_crystal_F_000 930
_exptl_crystal_size_max 0.41
_exptl_crystal_size_mid 0.32
_exptl_crystal_size_min 0.19
_refine_diff_density_max 1.662
_refine_diff_density_min -1.099
_refine_ls_extinction_method none
_refine_ls_goodness_of_fit_ref 1.010
_refine_ls_hydrogen_treatment mixed
_refine_ls_matrix_type full
_refine_ls_number_parameters 532
_refine_ls_number_reflns 6953
_refine_ls_number_restraints 5
_refine_ls_restrained_S_all 1.010
_refine_ls_R_factor_all 0.0768
_refine_ls_R_factor_gt 0.0468
_refine_ls_shift/su_max 0.001
_refine_ls_shift/su_mean 0.000
_refine_ls_structure_factor_coef Fsqd
_refine_ls_weighting_details 'calc w = 1/[\s^2^(Fo^2^)+(0.0636P)^2^] where P = (Fo^2^+2Fc^2^)/3'
_refine_ls_weighting_scheme calc
_refine_ls_wR_factor_gt 0.1031
_refine_ls_wR_factor_ref 0.1226
_reflns_number_gt 5257
_reflns_number_total 6953
_reflns_threshold_expression I>2\s(I)
_cod_data_source_file cf6392.cif
_cod_data_source_block I
_cod_depositor_comments
;
The following automatic conversions were performed:
'_symmetry_cell_setting' value 'Triclinic' changed to 'triclinic'
according to '/home/saulius/struct/CIF-dictionaries/cif_core.dic'
dictionary named 'cif_core.dic' version 2.4.1 from 2010-06-29.

Automatic conversion script
Id: cif_fix_enum 1527 2010-12-29 10:47:43Z saulius 

The following automatic conversions were performed:

'_symmetry_cell_setting' value 'Triclinic' changed to 'triclinic'
according to /home/saulius/struct/CIF-dictionaries/cif_core.dic
dictionary named 'cif_core.dic' version 2.4.1 from 2010-06-29.

Automatic conversion script
Id: cif_fix_values 1715 2011-07-08 13:25:40Z adriana 
;
_cod_original_cell_volume 2009.7(18)
_cod_database_code 2205018
_cod_database_fobs_code 2205018

loop_
_symmetry_equiv_pos_as_xyz
'x, y, z'
'-x, -y, -z'

loop_
_atom_site_label
_atom_site_fract_x
_atom_site_fract_y
_atom_site_fract_z
_atom_site_U_iso_or_equiv
_atom_site_adp_type
_atom_site_calc_flag
_atom_site_refinement_flags
_atom_site_occupancy
_atom_site_type_symbol
Ce1 -0.03399(3) 0.84518(2) 0.57357(2) 0.02782(12) Uani d . 1 Ce
N1 0.0896(4) 0.9316(4) 0.1787(3) 0.0372(12) Uani d . 1 N
N2 -0.1863(5) 0.6243(5) 0.9433(4) 0.0539(15) Uani d . 1 N
N3 0.4050(4) 0.7940(4) 0.5940(4) 0.0361(11) Uani d . 1 N
N4 -0.1822(4) 0.7443(4) 0.5224(4) 0.0356(11) Uani d . 1 N
N5 0.0165(4) 0.6316(4) 0.6249(4) 0.0364(11) Uani d . 1 N
O1 -0.0204(3) 1.0033(3) 0.3922(3) 0.0310(9) Uani d . 1 O
O2 0.0126(3) 0.8424(3) 0.3865(3) 0.0402(10) Uani d . 1 O
O3 -0.0957(4) 0.9348(4) 0.1496(4) 0.0637(13) Uani d D 1 O
O4 0.0374(4) 0.7493(3) 0.7625(3) 0.0430(10) Uani d . 1 O
O5 -0.1475(4) 0.7647(3) 0.7387(3) 0.0482(11) Uani d . 1 O
O6 -0.2172(7) 0.7718(6) 0.9767(5) 0.111(2) Uani d D 1 O
O7 0.1711(3) 0.8496(3) 0.5409(3) 0.0366(9) Uani d . 1 O
O8 0.2092(3) 1.0219(3) 0.4512(3) 0.0438(10) Uani d . 1 O
O9 0.3882(4) 0.6572(4) 0.5459(4) 0.0632(13) Uani d . 1 O
O10 0.7266(5) 0.8070(6) 0.1595(5) 0.0852(18) Uani d D 1 O
C1 0.0120(4) 0.9431(4) 0.3442(4) 0.0276(12) Uani d . 1 C
C2 0.0543(5) 1.0018(5) 0.2343(4) 0.0395(14) Uani d . 1 C
H2A -0.0064 1.0583 0.1948 0.047 Uiso calc R 1 H
H2B 0.1191 1.0379 0.2363 0.047 Uiso calc R 1 H
C3 0.0041(6) 0.9013(5) 0.1405(5) 0.0415(15) Uani d . 1 C
C4 0.0379(6) 0.8257(6) 0.0870(5) 0.0587(19) Uani d . 1 C
H4A -0.0296 0.8009 0.0740 0.088 Uiso calc R 1 H
H4B 0.0895 0.7637 0.1308 0.088 Uiso calc R 1 H
H4C 0.0754 0.8642 0.0218 0.088 Uiso calc R 1 H
C5 0.2092(5) 0.8948(5) 0.1748(5) 0.0389(15) Uani d . 1 C
C6 0.2694(7) 0.9360(6) 0.0830(5) 0.059(2) Uani d . 1 C
H6 0.2327 0.9869 0.0221 0.070 Uiso calc R 1 H
C7 0.3848(8) 0.9008(8) 0.0828(7) 0.082(3) Uani d . 1 C
H7 0.4265 0.9278 0.0208 0.098 Uiso calc R 1 H
C8 0.4405(7) 0.8258(8) 0.1733(8) 0.081(3) Uani d . 1 C
H8 0.5187 0.8020 0.1718 0.098 Uiso calc R 1 H
C9 0.3799(6) 0.7870(7) 0.2647(7) 0.065(2) Uani d . 1 C
H9 0.4164 0.7370 0.3261 0.078 Uiso calc R 1 H
C10 0.2652(6) 0.8224(5) 0.2651(5) 0.0474(16) Uani d . 1 C
H10 0.2240 0.7971 0.3276 0.057 Uiso calc R 1 H
C11 -0.0588(6) 0.7266(5) 0.7958(4) 0.0389(15) Uani d . 1 C
C12 -0.0706(6) 0.6477(7) 0.9084(5) 0.062(2) Uani d . 1 C
H12A -0.0229 0.5791 0.9191 0.075 Uiso calc R 1 H
H12B -0.0405 0.6772 0.9523 0.075 Uiso calc R 1 H
C13 -0.2539(8) 0.6929(7) 0.9752(6) 0.069(2) Uani d . 1 C
C14 -0.3732(8) 0.6706(7) 1.0059(7) 0.088(3) Uani d . 1 C
H14A -0.3748 0.6186 1.0775 0.132 Uiso calc R 1 H
H14B -0.4017 0.6412 0.9620 0.132 Uiso calc R 1 H
H14C -0.4206 0.7376 0.9981 0.132 Uiso calc R 1 H
C15 -0.2237(6) 0.5311(5) 0.9369(5) 0.0495(17) Uani d . 1 C
C16 -0.2299(7) 0.4371(7) 1.0263(6) 0.075(2) Uani d . 1 C
H16 -0.2100 0.4339 1.0904 0.090 Uiso calc R 1 H
C17 -0.2665(10) 0.3465(8) 1.0197(10) 0.111(4) Uani d . 1 C
H17 -0.2708 0.2824 1.0798 0.133 Uiso calc R 1 H
C18 -0.2958(9) 0.3517(9) 0.9260(11) 0.100(4) Uani d . 1 C
H18 -0.3223 0.2919 0.9221 0.121 Uiso calc R 1 H
C19 -0.2864(8) 0.4443(8) 0.8374(8) 0.089(3) Uani d . 1 C
H19 -0.3054 0.4473 0.7730 0.107 Uiso calc R 1 H
C20 -0.2490(7) 0.5332(7) 0.8433(6) 0.064(2) Uani d . 1 C
H20 -0.2408 0.5956 0.7824 0.077 Uiso calc R 1 H
C21 0.2376(5) 0.9192(5) 0.4963(4) 0.0318(13) Uani d . 1 C
C22 0.3631(5) 0.8771(5) 0.4940(4) 0.0381(14) Uani d . 1 C
H22A 0.3751 0.8466 0.4422 0.046 Uiso calc R 1 H
H22B 0.4076 0.9381 0.4726 0.046 Uiso calc R 1 H
C23 0.4087(5) 0.6862(5) 0.6132(5) 0.0474(16) Uani d . 1 C
C24 0.4416(8) 0.6050(6) 0.7217(6) 0.082(3) Uani d . 1 C
H24A 0.4570 0.5326 0.7231 0.123 Uiso calc R 1 H
H24B 0.3796 0.6072 0.7690 0.123 Uiso calc R 1 H
H24C 0.5092 0.6231 0.7425 0.123 Uiso calc R 1 H
C25 0.4282(6) 0.8346(5) 0.6690(4) 0.0412(15) Uani d . 1 C
C26 0.3383(7) 0.8762(6) 0.7144(5) 0.0574(19) Uani d . 1 C
H26 0.2630 0.8707 0.7025 0.069 Uiso calc R 1 H
C27 0.3603(9) 0.9265(7) 0.7778(6) 0.083(3) Uani d . 1 C
H27 0.3000 0.9550 0.8091 0.100 Uiso calc R 1 H
C28 0.4717(12) 0.9337(8) 0.7939(6) 0.097(4) Uani d . 1 C
H28 0.4869 0.9691 0.8352 0.116 Uiso calc R 1 H
C29 0.5615(10) 0.8897(9) 0.7502(6) 0.099(4) Uani d . 1 C
H29 0.6370 0.8925 0.7643 0.118 Uiso calc R 1 H
C30 0.5396(7) 0.8418(7) 0.6858(5) 0.065(2) Uani d . 1 C
H30 0.5998 0.8143 0.6537 0.077 Uiso calc R 1 H
C31 -0.2749(5) 0.7987(6) 0.4669(5) 0.0465(16) Uani d . 1 C
H31 -0.2898 0.8740 0.4480 0.056 Uiso calc R 1 H
C32 -0.3517(6) 0.7490(7) 0.4353(6) 0.063(2) Uani d . 1 C
H32 -0.4150 0.7904 0.3944 0.075 Uiso calc R 1 H
C33 -0.3319(6) 0.6388(7) 0.4656(6) 0.064(2) Uani d . 1 C
H33 -0.3833 0.6038 0.4470 0.077 Uiso calc R 1 H
C34 -0.2359(6) 0.5780(6) 0.5240(5) 0.0491(17) Uani d . 1 C
C35 -0.1616(5) 0.6346(5) 0.5496(4) 0.0352(14) Uani d . 1 C
C36 -0.0575(5) 0.5756(5) 0.6042(4) 0.0367(14) Uani d . 1 C
C37 -0.0321(6) 0.4608(5) 0.6337(5) 0.0478(17) Uani d . 1 C
C38 0.0692(7) 0.4077(5) 0.6867(5) 0.060(2) Uani d . 1 C
H38 0.0868 0.3322 0.7083 0.072 Uiso calc R 1 H
C39 0.1433(7) 0.4642(6) 0.7078(6) 0.061(2) Uani d . 1 C
H39 0.2117 0.4289 0.7431 0.074 Uiso calc R 1 H
C40 0.1130(6) 0.5769(5) 0.6744(5) 0.0490(16) Uani d . 1 C
H40 0.1638 0.6163 0.6878 0.059 Uiso calc R 1 H
C41 -0.2076(7) 0.4617(6) 0.5542(6) 0.063(2) Uani d . 1 C
H41 -0.2577 0.4240 0.5377 0.076 Uiso calc R 1 H
C42 -0.1117(7) 0.4075(6) 0.6051(6) 0.062(2) Uani d . 1 C
H42 -0.0956 0.3325 0.6228 0.074 Uiso calc R 1 H
H1 0.720(5) 0.819(5) 0.097(3) 0.080 Uiso d D 1 H
H2 0.775(5) 0.841(6) 0.168(5) 0.080 Uiso d D 1 H

loop_
_atom_site_aniso_label
_atom_site_aniso_U_11
_atom_site_aniso_U_22
_atom_site_aniso_U_33
_atom_site_aniso_U_12
_atom_site_aniso_U_13
_atom_site_aniso_U_23
Ce1 0.0351(2) 0.01512(17) 0.03193(19) -0.00595(12) 0.00072(13) -0.00766(13)
N1 0.052(3) 0.033(3) 0.030(3) -0.006(2) 0.004(2) -0.016(2)
N2 0.077(4) 0.054(4) 0.033(3) -0.027(3) 0.010(3) -0.015(3)
N3 0.038(3) 0.025(3) 0.043(3) 0.001(2) -0.004(2) -0.013(2)
N4 0.040(3) 0.025(3) 0.045(3) -0.004(2) -0.002(2) -0.017(2)
N5 0.049(3) 0.018(2) 0.040(3) -0.006(2) 0.000(2) -0.010(2)
O1 0.043(2) 0.022(2) 0.0275(19) -0.0001(17) -0.0008(16) -0.0110(17)
O2 0.061(3) 0.019(2) 0.042(2) -0.0106(19) 0.008(2) -0.0141(19)
O3 0.050(3) 0.076(4) 0.078(3) 0.001(3) -0.006(3) -0.047(3)
O4 0.054(3) 0.031(2) 0.039(2) -0.013(2) 0.000(2) -0.0077(19)
O5 0.050(3) 0.039(3) 0.039(2) -0.003(2) 0.001(2) -0.001(2)
O6 0.174(7) 0.097(5) 0.098(5) -0.070(5) 0.030(4) -0.064(4)
O7 0.033(2) 0.033(2) 0.046(2) -0.0071(18) 0.0035(18) -0.017(2)
O8 0.041(2) 0.028(2) 0.055(3) -0.0026(18) 0.002(2) -0.011(2)
O9 0.067(3) 0.049(3) 0.088(4) -0.008(2) -0.003(3) -0.043(3)
O10 0.073(4) 0.099(5) 0.089(4) -0.023(3) 0.003(3) -0.041(4)
C1 0.032(3) 0.025(3) 0.030(3) -0.002(2) -0.008(2) -0.014(3)
C2 0.056(4) 0.029(3) 0.035(3) -0.007(3) 0.001(3) -0.014(3)
C3 0.049(4) 0.041(4) 0.037(3) -0.004(3) 0.000(3) -0.020(3)
C4 0.073(5) 0.060(5) 0.062(4) -0.017(4) 0.001(4) -0.041(4)
C5 0.047(4) 0.035(4) 0.044(4) -0.015(3) 0.007(3) -0.024(3)
C6 0.068(5) 0.064(5) 0.053(4) -0.029(4) 0.022(4) -0.030(4)
C7 0.082(7) 0.107(8) 0.089(6) -0.058(6) 0.044(5) -0.063(6)
C8 0.054(5) 0.108(8) 0.130(8) -0.017(5) 0.005(6) -0.095(7)
C9 0.053(5) 0.075(6) 0.083(6) -0.009(4) -0.006(4) -0.049(5)
C10 0.049(4) 0.046(4) 0.057(4) -0.017(3) 0.002(3) -0.027(4)
C11 0.070(5) 0.024(3) 0.022(3) -0.011(3) 0.000(3) -0.007(3)
C12 0.067(5) 0.067(5) 0.039(4) -0.026(4) -0.006(3) -0.001(4)
C13 0.101(7) 0.069(6) 0.049(4) -0.038(5) 0.018(4) -0.031(4)
C14 0.116(8) 0.067(6) 0.086(6) -0.015(5) 0.032(5) -0.040(5)
C15 0.052(4) 0.039(4) 0.050(4) -0.010(3) 0.006(3) -0.010(3)
C16 0.091(6) 0.054(5) 0.061(5) -0.015(4) 0.007(4) -0.003(4)
C17 0.133(10) 0.038(5) 0.138(10) -0.024(6) 0.032(8) -0.013(6)
C18 0.092(7) 0.073(7) 0.165(11) -0.029(6) 0.027(8) -0.075(8)
C19 0.096(7) 0.082(7) 0.113(8) -0.018(6) 0.001(6) -0.063(7)
C20 0.077(5) 0.058(5) 0.058(5) -0.015(4) -0.001(4) -0.024(4)
C21 0.037(3) 0.028(3) 0.036(3) -0.004(3) -0.001(3) -0.018(3)
C22 0.032(3) 0.040(4) 0.043(3) -0.005(3) -0.002(3) -0.016(3)
C23 0.038(4) 0.034(4) 0.063(4) -0.004(3) -0.001(3) -0.014(3)
C24 0.101(7) 0.038(4) 0.084(6) -0.006(4) -0.022(5) -0.001(4)
C25 0.057(4) 0.026(3) 0.033(3) -0.007(3) -0.007(3) -0.003(3)
C26 0.073(5) 0.047(4) 0.049(4) 0.008(4) -0.011(4) -0.021(4)
C27 0.134(9) 0.060(6) 0.058(5) 0.000(5) -0.003(5) -0.032(5)
C28 0.178(12) 0.084(7) 0.047(5) -0.068(8) 0.003(6) -0.030(5)
C29 0.121(9) 0.137(10) 0.048(5) -0.080(8) 0.001(5) -0.028(6)
C30 0.065(5) 0.082(6) 0.046(4) -0.030(4) -0.003(4) -0.018(4)
C31 0.041(4) 0.046(4) 0.060(4) -0.008(3) 0.000(3) -0.029(4)
C32 0.041(4) 0.086(6) 0.075(5) -0.008(4) -0.014(4) -0.045(5)
C33 0.052(5) 0.081(6) 0.088(6) -0.032(4) 0.012(4) -0.057(5)
C34 0.044(4) 0.060(5) 0.063(4) -0.023(4) 0.015(3) -0.042(4)
C35 0.043(4) 0.031(3) 0.041(3) -0.013(3) 0.008(3) -0.023(3)
C36 0.047(4) 0.021(3) 0.044(3) -0.010(3) 0.012(3) -0.015(3)
C37 0.069(5) 0.027(3) 0.051(4) -0.016(3) 0.023(4) -0.019(3)
C38 0.088(6) 0.018(3) 0.061(5) 0.001(4) 0.010(4) -0.008(3)
C39 0.073(5) 0.032(4) 0.062(5) 0.020(4) -0.010(4) -0.010(4)
C40 0.051(4) 0.038(4) 0.058(4) 0.008(3) -0.016(3) -0.022(3)
C41 0.074(6) 0.051(5) 0.089(6) -0.037(4) 0.029(5) -0.047(5)
C42 0.085(6) 0.033(4) 0.080(5) -0.029(4) 0.031(5) -0.034(4)

loop_
_atom_type_symbol
_atom_type_description
_atom_type_scat_dispersion_real
_atom_type_scat_dispersion_imag
_atom_type_scat_source
C C 0.0033 0.0016 'International Tables Vol C Tables 4.2.6.8 and 6.1.1.4'
H H 0.0000 0.0000 'International Tables Vol C Tables 4.2.6.8 and 6.1.1.4'
N N 0.0061 0.0033 'International Tables Vol C Tables 4.2.6.8 and 6.1.1.4'
Ce Ce -0.2486 2.6331 'International Tables Vol C Tables 4.2.6.8 and 6.1.1.4'
O O 0.0106 0.0060 'International Tables Vol C Tables 4.2.6.8 and 6.1.1.4'

loop_
_geom_angle_atom_site_label_1
_geom_angle_atom_site_label_2
_geom_angle_atom_site_label_3
_geom_angle_site_symmetry_1
_geom_angle_site_symmetry_3
_geom_angle
_geom_angle_publ_flag
O7 Ce1 O1 . 2_576 72.11(12) yes
O7 Ce1 O8 . 2_576 137.67(13) yes
O1 Ce1 O8 2_576 2_576 73.43(13) yes
O7 Ce1 O5 . . 131.98(14) yes
O1 Ce1 O5 2_576 . 95.97(13) yes
O8 Ce1 O5 2_576 . 75.27(14) yes
O7 Ce1 O4 . . 80.92(13) yes
O1 Ce1 O4 2_576 . 76.88(12) yes
O8 Ce1 O4 2_576 . 114.08(14) yes
O5 Ce1 O4 . . 51.12(14) yes
O7 Ce1 O1 . . 75.56(12) yes
O1 Ce1 O1 2_576 . 74.90(13) yes
O8 Ce1 O1 2_576 . 72.33(12) yes
O5 Ce1 O1 . . 147.60(13) yes
O4 Ce1 O1 . . 147.61(12) yes
O7 Ce1 N5 . . 84.77(14) yes
O1 Ce1 N5 2_576 . 142.58(14) yes
O8 Ce1 N5 2_576 . 137.13(14) yes
O5 Ce1 N5 . . 77.82(14) yes
O4 Ce1 N5 . . 70.59(14) yes
O1 Ce1 N5 . . 127.88(13) yes
O7 Ce1 N4 . . 131.22(14) yes
O1 Ce1 N4 2_576 . 153.45(14) yes
O8 Ce1 N4 2_576 . 80.02(14) yes
O5 Ce1 N4 . . 77.18(15) yes
O4 Ce1 N4 . . 115.24(14) yes
O1 Ce1 N4 . . 97.05(13) yes
N5 Ce1 N4 . . 61.75(15) yes
O7 Ce1 O2 . . 71.73(12) yes
O1 Ce1 O2 2_576 . 118.90(11) yes
O8 Ce1 O2 2_576 . 105.35(13) yes
O5 Ce1 O2 . . 144.16(14) yes
O4 Ce1 O2 . . 140.45(14) yes
O1 Ce1 O2 . . 49.32(11) yes
N5 Ce1 O2 . . 78.81(13) yes
N4 Ce1 O2 . . 67.90(13) yes
C3 N1 C5 . . 125.2(5) ?
C3 N1 C2 . . 116.5(5) ?
C5 N1 C2 . . 118.2(5) ?
C13 N2 C15 . . 123.5(6) ?
C13 N2 C12 . . 118.6(6) ?
C15 N2 C12 . . 117.9(6) ?
C23 N3 C25 . . 125.2(5) ?
C23 N3 C22 . . 119.2(5) ?
C25 N3 C22 . . 115.3(5) ?
C31 N4 C35 . . 117.8(5) ?
C31 N4 Ce1 . . 121.8(4) ?
C35 N4 Ce1 . . 120.4(4) ?
C40 N5 C36 . . 118.5(5) ?
C40 N5 Ce1 . . 120.8(4) ?
C36 N5 Ce1 . . 120.7(4) ?
C1 O1 Ce1 . 2_576 142.3(3) ?
C1 O1 Ce1 . . 96.0(3) ?
Ce1 O1 Ce1 2_576 . 105.10(13) ?
C1 O2 Ce1 . . 92.1(3) ?
C11 O4 Ce1 . . 92.0(3) ?
C11 O5 Ce1 . . 93.6(3) ?
C21 O7 Ce1 . . 138.0(4) ?
C21 O8 Ce1 . 2_576 138.0(4) ?
H1 O10 H2 . . 112(4) ?
O2 C1 O1 . . 122.0(5) ?
O2 C1 C2 . . 122.6(5) ?
O1 C1 C2 . . 115.4(5) ?
N1 C2 C1 . . 114.9(5) ?
N1 C2 H2A . . 108.5 ?
C1 C2 H2A . . 108.5 ?
N1 C2 H2B . . 108.5 ?
C1 C2 H2B . . 108.5 ?
H2A C2 H2B . . 107.5 ?
O3 C3 N1 . . 120.6(6) ?
O3 C3 C4 . . 121.9(6) ?
N1 C3 C4 . . 117.5(6) ?
C3 C4 H4A . . 109.5 ?
C3 C4 H4B . . 109.5 ?
H4A C4 H4B . . 109.5 ?
C3 C4 H4C . . 109.5 ?
H4A C4 H4C . . 109.5 ?
H4B C4 H4C . . 109.5 ?
C6 C5 C10 . . 120.1(7) ?
C6 C5 N1 . . 120.2(6) ?
C10 C5 N1 . . 119.6(5) ?
C5 C6 C7 . . 118.6(8) ?
C5 C6 H6 . . 120.7 ?
C7 C6 H6 . . 120.7 ?
C6 C7 C8 . . 121.2(7) ?
C6 C7 H7 . . 119.4 ?
C8 C7 H7 . . 119.4 ?
C9 C8 C7 . . 119.5(8) ?
C9 C8 H8 . . 120.2 ?
C7 C8 H8 . . 120.2 ?
C10 C9 C8 . . 119.3(8) ?
C10 C9 H9 . . 120.3 ?
C8 C9 H9 . . 120.3 ?
C9 C10 C5 . . 121.2(7) ?
C9 C10 H10 . . 119.4 ?
C5 C10 H10 . . 119.4 ?
O4 C11 O5 . . 122.5(5) ?
O4 C11 C12 . . 118.3(6) ?
O5 C11 C12 . . 119.2(6) ?
N2 C12 C11 . . 115.7(6) ?
N2 C12 H12A . . 108.3 ?
C11 C12 H12A . . 108.3 ?
N2 C12 H12B . . 108.3 ?
C11 C12 H12B . . 108.3 ?
H12A C12 H12B . . 107.4 ?
O6 C13 N2 . . 120.0(8) ?
O6 C13 C14 . . 122.1(9) ?
N2 C13 C14 . . 117.8(7) ?
C13 C14 H14A . . 109.5 ?
C13 C14 H14B . . 109.5 ?
H14A C14 H14B . . 109.5 ?
C13 C14 H14C . . 109.5 ?
H14A C14 H14C . . 109.5 ?
H14B C14 H14C . . 109.5 ?
C20 C15 C16 . . 119.7(7) ?
C20 C15 N2 . . 120.8(6) ?
C16 C15 N2 . . 119.5(7) ?
C15 C16 C17 . . 119.3(9) ?
C15 C16 H16 . . 120.3 ?
C17 C16 H16 . . 120.3 ?
C18 C17 C16 . . 120.1(9) ?
C18 C17 H17 . . 120.0 ?
C16 C17 H17 . . 120.0 ?
C17 C18 C19 . . 120.2(9) ?
C17 C18 H18 . . 119.9 ?
C19 C18 H18 . . 119.9 ?
C18 C19 C20 . . 119.9(9) ?
C18 C19 H19 . . 120.1 ?
C20 C19 H19 . . 120.1 ?
C15 C20 C19 . . 120.8(8) ?
C15 C20 H20 . . 119.6 ?
C19 C20 H20 . . 119.6 ?
O7 C21 O8 . . 126.0(5) ?
O7 C21 C22 . . 116.9(5) ?
O8 C21 C22 . . 117.1(5) ?
N3 C22 C21 . . 113.1(4) ?
N3 C22 H22A . . 109.0 ?
C21 C22 H22A . . 109.0 ?
N3 C22 H22B . . 109.0 ?
C21 C22 H22B . . 109.0 ?
H22A C22 H22B . . 107.8 ?
O9 C23 N3 . . 121.9(6) ?
O9 C23 C24 . . 121.7(6) ?
N3 C23 C24 . . 116.3(6) ?
C23 C24 H24A . . 109.5 ?
C23 C24 H24B . . 109.5 ?
H24A C24 H24B . . 109.5 ?
C23 C24 H24C . . 109.5 ?
H24A C24 H24C . . 109.5 ?
H24B C24 H24C . . 109.5 ?
C30 C25 C26 . . 121.0(7) ?
C30 C25 N3 . . 119.3(6) ?
C26 C25 N3 . . 119.4(6) ?
C25 C26 C27 . . 119.5(8) ?
C25 C26 H26 . . 120.2 ?
C27 C26 H26 . . 120.2 ?
C28 C27 C26 . . 119.2(9) ?
C28 C27 H27 . . 120.4 ?
C26 C27 H27 . . 120.4 ?
C27 C28 C29 . . 121.0(8) ?
C27 C28 H28 . . 119.5 ?
C29 C28 H28 . . 119.5 ?
C30 C29 C28 . . 119.7(9) ?
C30 C29 H29 . . 120.1 ?
C28 C29 H29 . . 120.1 ?
C25 C30 C29 . . 119.5(8) ?
C25 C30 H30 . . 120.3 ?
C29 C30 H30 . . 120.3 ?
N4 C31 C32 . . 123.2(7) ?
N4 C31 H31 . . 118.4 ?
C32 C31 H31 . . 118.4 ?
C33 C32 C31 . . 118.4(7) ?
C33 C32 H32 . . 120.8 ?
C31 C32 H32 . . 120.8 ?
C32 C33 C34 . . 120.6(6) ?
C32 C33 H33 . . 119.7 ?
C34 C33 H33 . . 119.7 ?
C33 C34 C35 . . 117.3(7) ?
C33 C34 C41 . . 123.1(6) ?
C35 C34 C41 . . 119.5(7) ?
N4 C35 C34 . . 122.6(6) ?
N4 C35 C36 . . 118.4(5) ?
C34 C35 C36 . . 119.0(6) ?
N5 C36 C37 . . 121.0(6) ?
N5 C36 C35 . . 118.7(5) ?
C37 C36 C35 . . 120.3(5) ?
C38 C37 C36 . . 118.0(6) ?
C38 C37 C42 . . 124.0(7) ?
C36 C37 C42 . . 118.0(7) ?
C39 C38 C37 . . 120.9(6) ?
C39 C38 H38 . . 119.5 ?
C37 C38 H38 . . 119.5 ?
C38 C39 C40 . . 117.5(7) ?
C38 C39 H39 . . 121.3 ?
C40 C39 H39 . . 121.3 ?
N5 C40 C39 . . 124.1(7) ?
N5 C40 H40 . . 117.9 ?
C39 C40 H40 . . 117.9 ?
C42 C41 C34 . . 121.3(6) ?
C42 C41 H41 . . 119.4 ?
C34 C41 H41 . . 119.4 ?
C41 C42 C37 . . 121.9(7) ?
C41 C42 H42 . . 119.1 ?
C37 C42 H42 . . 119.1 ?

loop_
_geom_bond_atom_site_label_1
_geom_bond_atom_site_label_2
_geom_bond_site_symmetry_2
_geom_bond_distance
_geom_bond_publ_flag
Ce1 O7 . 2.429(4) yes
Ce1 O1 2_576 2.463(4) yes
Ce1 O8 2_576 2.466(4) yes
Ce1 O5 . 2.504(4) yes
Ce1 O4 . 2.561(4) yes
Ce1 O1 . 2.571(3) yes
Ce1 N5 . 2.651(5) yes
Ce1 N4 . 2.660(5) yes
Ce1 O2 . 2.667(4) yes
N1 C3 . 1.357(7) ?
N1 C5 . 1.426(8) ?
N1 C2 . 1.464(7) ?
N2 C13 . 1.335(10) ?
N2 C15 . 1.430(8) ?
N2 C12 . 1.449(8) ?
N3 C23 . 1.361(8) ?
N3 C25 . 1.432(7) ?
N3 C22 . 1.449(7) ?
N4 C31 . 1.319(8) ?
N4 C35 . 1.355(7) ?
N5 C40 . 1.323(8) ?
N5 C36 . 1.349(7) ?
O1 C1 . 1.264(6) ?
O1 Ce1 2_576 2.463(4) ?
O2 C1 . 1.237(6) ?
O3 C3 . 1.213(7) ?
O4 C11 . 1.225(7) ?
O5 C11 . 1.268(7) ?
O6 C13 . 1.214(9) ?
O7 C21 . 1.244(6) ?
O8 C21 . 1.265(7) ?
O8 Ce1 2_576 2.466(4) ?
O9 C23 . 1.215(8) ?
O10 H1 . 0.84(3) ?
O10 H2 . 0.82(2) ?
C1 C2 . 1.504(7) ?
C2 H2A . 0.970 ?
C2 H2B . 0.970 ?
C3 C4 . 1.500(9) ?
C4 H4A . 0.960 ?
C4 H4B . 0.960 ?
C4 H4C . 0.960 ?
C5 C6 . 1.370(8) ?
C5 C10 . 1.376(9) ?
C6 C7 . 1.371(11) ?
C6 H6 . 0.930 ?
C7 C8 . 1.386(12) ?
C7 H7 . 0.930 ?
C8 C9 . 1.366(11) ?
C8 H8 . 0.930 ?
C9 C10 . 1.364(9) ?
C9 H9 . 0.930 ?
C10 H10 . 0.930 ?
C11 C12 . 1.508(8) ?
C12 H12A . 0.970 ?
C12 H12B . 0.970 ?
C13 C14 . 1.476(11) ?
C14 H14A . 0.960 ?
C14 H14B . 0.960 ?
C14 H14C . 0.960 ?
C15 C20 . 1.357(9) ?
C15 C16 . 1.373(9) ?
C16 C17 . 1.394(13) ?
C16 H16 . 0.930 ?
C17 C18 . 1.356(14) ?
C17 H17 . 0.930 ?
C18 C19 . 1.363(13) ?
C18 H18 . 0.930 ?
C19 C20 . 1.372(11) ?
C19 H19 . 0.930 ?
C20 H20 . 0.930 ?
C21 C22 . 1.505(8) ?
C22 H22A . 0.970 ?
C22 H22B . 0.970 ?
C23 C24 . 1.497(9) ?
C24 H24A . 0.960 ?
C24 H24B . 0.960 ?
C24 H24C . 0.960 ?
C25 C30 . 1.368(9) ?
C25 C26 . 1.371(9) ?
C26 C27 . 1.381(10) ?
C26 H26 . 0.930 ?
C27 C28 . 1.368(13) ?
C27 H27 . 0.930 ?
C28 C29 . 1.372(15) ?
C28 H28 . 0.930 ?
C29 C30 . 1.369(11) ?
C29 H29 . 0.930 ?
C30 H30 . 0.930 ?
C31 C32 . 1.392(9) ?
C31 H31 . 0.930 ?
C32 C33 . 1.356(11) ?
C32 H32 . 0.930 ?
C33 C34 . 1.383(10) ?
C33 H33 . 0.930 ?
C34 C35 . 1.393(8) ?
C34 C41 . 1.439(10) ?
C35 C36 . 1.433(8) ?
C36 C37 . 1.419(8) ?
C37 C38 . 1.382(10) ?
C37 C42 . 1.428(9) ?
C38 C39 . 1.357(10) ?
C38 H38 . 0.930 ?
C39 C40 . 1.392(9) ?
C39 H39 . 0.930 ?
C40 H40 . 0.930 ?
C41 C42 . 1.322(10) ?
C41 H41 . 0.930 ?
C42 H42 . 0.930 ?

loop_
_geom_hbond_atom_site_label_D
_geom_hbond_atom_site_label_H
_geom_hbond_atom_site_label_A
_geom_hbond_site_symmetry_A
_geom_hbond_distance_DH
_geom_hbond_distance_HA
_geom_hbond_distance_DA
_geom_hbond_angle_DHA
O10 H2 O3 1_655 0.82(2) 2.06(2) 2.858(7) 165(6)
O10 H1 O6 1_654 0.84(3) 2.10(3) 2.824(8) 145(5)

loop_
_geom_torsion_atom_site_label_1
_geom_torsion_atom_site_label_2
_geom_torsion_atom_site_label_3
_geom_torsion_atom_site_label_4
_geom_torsion
O7 C21 C22 N3 -45.3(7)
O4 C11 C12 N2 179.9(6)
O1 C1 C2 N1 -179.0(5)
